data_7059973
loop_
_publ_author_name
'Younes, Eyad A.'
'Hussein, Nour'
'Shtaiwi, Majed'
'Shahrokhi, Farshid'
'Abu Safieh, Kayed A.'
'Zhao, Yuming'

_publ_section_title
;
 N-(Cyano(naphthalen-1-yl)methyl)benzamides: synthesis, crystal
 structures, and colorimetric sensing of fluoride anions
;
_journal_issue 38
_journal_name_full 'New Journal of Chemistry'
_journal_page_first 16546
_journal_page_last 16556
_journal_paper_doi 10.1039/D0NJ03105D
_journal_volume 44
_journal_year 2020
_chemical_formula_moiety 'C19 H12 N4 O5'
_chemical_formula_sum 'C19 H12 N4 O5'
_chemical_formula_weight 376.33
_space_group_crystal_system monoclinic
_space_group_IT_number 14
_space_group_name_Hall '-P 2ybc'
_space_group_name_H-M_alt 'P 1 21/c 1'
_atom_sites_solution_hydrogens mixed
_atom_sites_solution_primary dual
_audit_creation_date 2020-02-20
_audit_creation_method
;
Olex2 1.2
(compiled 2018.05.29 svn.r3508 for OlexSys, GUI svn.r5506)
;
_audit_update_record
;
2020-05-26 deposited with the CCDC.	2020-09-04 downloaded from the CCDC.
;
_cell_angle_alpha 90
_cell_angle_beta 110.706(3)
_cell_angle_gamma 90
_cell_formula_units_Z 4
_cell_length_a 8.3646(2)
_cell_length_b 22.9273(6)
_cell_length_c 9.4978(2)
_cell_measurement_reflns_used 5183
_cell_measurement_temperature 100(2)
_cell_measurement_theta_max 76.7380
_cell_measurement_theta_min 5.9600
_cell_volume 1703.81(8)
_computing_cell_refinement 'CrysAlisPro 1.171.40.68a (Rigaku OD, 2019)'
_computing_data_collection 'CrysAlisPro 1.171.40.68a (Rigaku OD, 2019)'
_computing_data_reduction 'CrysAlisPro 1.171.40.68a (Rigaku OD, 2019)'
_computing_molecular_graphics 'Olex2 (Dolomanov et al., 2009)'
_computing_publication_material 'Olex2 (Dolomanov et al., 2009)'
_computing_structure_refinement 'ShelXL (Sheldrick, 2015)'
_computing_structure_solution 'ShelXT (Sheldrick, 2015)'
_diffrn_ambient_environment N~2~
_diffrn_ambient_temperature 100(2)
_diffrn_detector 'Hybrid Pixel Array Detector'
_diffrn_detector_area_resol_mean 10.0000
_diffrn_detector_type HyPix
_diffrn_measured_fraction_theta_full 1.000
_diffrn_measured_fraction_theta_max 0.981
_diffrn_measurement_details
;
List of Runs (angles in degrees, time in seconds):

  # Type    Start    End  Width  t~exp~   \w     \q     \k     \f   Frames
#--------------------------------------------------------------------------
  1  \w    -16.00  28.00   0.50    4.57    --  -47.82  19.00 -60.00   88
  2  \w    -16.00  28.00   0.50    4.57    --  -47.82  19.00-120.00   88
  3  \w    -16.00  10.00   0.50    4.57    --  -47.82  19.00-150.00   52
  4  \w    -43.00 -18.00   0.50   22.00    --  -86.25  45.00-120.00   50
  5  \w    -41.00 -15.00   0.50   22.00    --  -86.25  45.00 -90.00   52
  6  \w    -85.00 -50.00   0.50    4.57    --  -47.82 134.00 -75.00   70
  7  \w    109.00 134.00   0.50   22.00    --  107.75 134.00 104.00   50
  8  \w     97.00 126.00   0.50   22.00    --  107.75  45.00  30.00   58
  9  \w    139.00 177.00   0.50   22.00    --  107.75  45.00  30.00   76
 10  \w    109.00 134.00   0.50   22.00    --  107.75 134.00 -75.00   50
 11  \w    142.00 168.00   0.50   22.00    --  107.75  61.00 -90.00   52
 12  \w    102.00 127.00   0.50   22.00    --  107.75  61.00 -90.00   50
 13  \w     96.00 177.00   0.50   22.00    --  107.75  45.00 -60.00  162
 14  \w     95.00 176.00   0.50   22.00    --  107.75  15.00 120.00  162
 15  \w     68.00 107.00   0.50   22.00    --  107.75-102.00  -2.82   78
 16  \w     86.00 111.00   0.50   22.00    --  107.75-125.00 -30.00   50
 17  \w     71.00 106.00   0.50   22.00    --  107.75-125.00-120.00   70
 18  \w     78.00 104.00   0.50   22.00    --  107.75 -94.00-150.00   52
 19  \w     49.00 119.00   0.50   22.00    --  107.75-134.00-142.00  140
 20  \w     53.00  79.00   0.50   22.00    --  107.75 -61.00-150.00   52
 21  \w     35.00  74.00   0.50   22.00    --  107.75 -94.00-150.00   78
 22  \w     38.00 103.00   0.50   22.00    --  107.75 -94.00 -90.00  130
 23  \w     50.00  76.00   0.50   22.00    --  107.75 -61.00   0.00   52
 24  \w     36.00  82.00   0.50   22.00    --  107.75 -94.00 -30.00   92
 25  \w     39.00  80.00   0.50   22.00    --  107.75-134.00  37.00   82
 26  \w     36.00  79.00   0.50   22.00    --  107.75 -61.00  90.00   86
 27  \w     46.00  71.00   0.50    4.57    --   47.82-134.00  37.00   50
 28  \w     35.00  76.00   0.50   22.00    --  107.75-125.00 -30.00   82
 29  \w     43.00  79.00   0.50    4.57    --   47.82-134.00-142.00   72
 30  \w    -93.00 -68.00   0.50    4.57    --  -47.82-134.00  37.00   50
 31  \w   -117.00 -70.00   0.50    4.57    --  -47.82-134.00-142.00   94
 32  \w   -138.00-113.00   0.50   22.00    --  -86.25-134.00  37.00   50
 33  \w   -116.00 -76.00   0.50    4.57    --  -47.82-125.00 150.00   80
;
_diffrn_measurement_device 'four-circle diffractometer'
_diffrn_measurement_device_type 'XtaLAB Synergy, Dualflex, HyPix'
_diffrn_measurement_method '\w scans'
_diffrn_orient_matrix_type 'CrysAlisPro convention (1999,Acta A55,543-557)'
_diffrn_orient_matrix_UB_11 -0.0329378000
_diffrn_orient_matrix_UB_12 0.0215585000
_diffrn_orient_matrix_UB_13 0.1410259000
_diffrn_orient_matrix_UB_21 0.0115423000
_diffrn_orient_matrix_UB_22 0.0636298000
_diffrn_orient_matrix_UB_23 -0.0475607000
_diffrn_orient_matrix_UB_31 -0.1937211000
_diffrn_orient_matrix_UB_32 0.0000685000
_diffrn_orient_matrix_UB_33 -0.0891248000
_diffrn_radiation_monochromator mirror
_diffrn_radiation_probe x-ray
_diffrn_radiation_type CuK\a
_diffrn_radiation_wavelength 1.54184
_diffrn_reflns_av_R_equivalents 0.0532
_diffrn_reflns_av_unetI/netI 0.0471
_diffrn_reflns_Laue_measured_fraction_full 1.000
_diffrn_reflns_Laue_measured_fraction_max 0.981
_diffrn_reflns_limit_h_max 9
_diffrn_reflns_limit_h_min -10
_diffrn_reflns_limit_k_max 27
_diffrn_reflns_limit_k_min -28
_diffrn_reflns_limit_l_max 11
_diffrn_reflns_limit_l_min -12
_diffrn_reflns_number 14535
_diffrn_reflns_point_group_measured_fraction_full 1.000
_diffrn_reflns_point_group_measured_fraction_max 0.981
_diffrn_reflns_theta_full 67.684
_diffrn_reflns_theta_max 77.273
_diffrn_reflns_theta_min 3.856
_diffrn_source 'micro-focus sealed X-ray tube'
_diffrn_source_type 'PhotonJet (Cu) X-ray Source'
_exptl_absorpt_coefficient_mu 0.922
_exptl_absorpt_correction_T_max 1.00000
_exptl_absorpt_correction_T_min 0.54251
_exptl_absorpt_correction_type multi-scan
_exptl_absorpt_process_details
;
CrysAlisPro 1.171.40.68a (Rigaku Oxford Diffraction, 2019)
Empirical absorption correction using spherical harmonics,
 implemented in SCALE3 ABSPACK scaling algorithm.
;
_exptl_crystal_colour colourless
_exptl_crystal_colour_primary colourless
_exptl_crystal_density_diffrn 1.467
_exptl_crystal_description block
_exptl_crystal_F_000 776
_exptl_crystal_recrystallization_method 'Re-crystallisation from solvent: Hexane and Chloroform'
_exptl_crystal_size_max 0.18
_exptl_crystal_size_mid 0.09
_exptl_crystal_size_min 0.06
_refine_diff_density_max 0.463
_refine_diff_density_min -0.276
_refine_diff_density_rms 0.064
_refine_ls_extinction_method none
_refine_ls_goodness_of_fit_ref 1.060
_refine_ls_hydrogen_treatment mixed
_refine_ls_matrix_type full
_refine_ls_number_parameters 257
_refine_ls_number_reflns 3550
_refine_ls_number_restraints 0
_refine_ls_restrained_S_all 1.060
_refine_ls_R_factor_all 0.0717
_refine_ls_R_factor_gt 0.0611
_refine_ls_shift/su_max 0.000
_refine_ls_shift/su_mean 0.000
_refine_ls_structure_factor_coef Fsqd
_refine_ls_weighting_details 'w=1/[\s^2^(Fo^2^)+(0.1002P)^2^+0.7535P] where P=(Fo^2^+2Fc^2^)/3'
_refine_ls_weighting_scheme calc
_refine_ls_wR_factor_gt 0.1674
_refine_ls_wR_factor_ref 0.1757
_reflns_Friedel_coverage 0.000
_reflns_number_gt 2982
_reflns_number_total 3550
_reflns_threshold_expression 'I > 2\s(I)'
_cod_data_source_file d0nj03105d2.cif
_cod_data_source_block n3
_cod_depositor_comments 'Adding full bibliography for 7059971--7059973.cif.'
_cod_database_code 7059973
_shelx_shelxl_version_number 2018/3
_chemical_oxdiff_formula C19H13N4O2
_shelx_space_group_comment
;
The symmetry employed for this shelxl refinement is uniquely defined
by the following loop, which should always be used as a source of
symmetry information in preference to the above space-group names.
They are only intended as comments.
;
_shelx_estimated_absorpt_t_max 0.947
_shelx_estimated_absorpt_t_min 0.852
_diffrn_oxdiff_digest_frames
;
0174854a45ab953e30bc815101d11dac120002576ae
;
_reflns_odcompleteness_completeness 99.89
_reflns_odcompleteness_iscentric 1
_reflns_odcompleteness_theta 74.33
_olex2_refinement_description
;
1. Fixed Uiso
 At 1.2 times of:
  All C(H) groups
2.a Ternary CH refined with riding coordinates:
 C11(H11)
2.b Aromatic/amide H refined with riding coordinates:
 C3(H3), C4(H4), C5(H5), C6(H6), C8(H8), C9(H9), C10(H10), C15(H15), C17(H17),
 C19(H19)
;
_olex2_submission_special_instructions 'No special instructions were received'
_oxdiff_exptl_absorpt_empirical_details
;
Empirical correction (ABSPACK) includes:
- Absorption correction using spherical harmonics
- Frame scaling
;
_oxdiff_exptl_absorpt_empirical_full_max 1.824
_oxdiff_exptl_absorpt_empirical_full_min 0.552

loop_
_space_group_symop_operation_xyz
'x, y, z'
'-x, y+1/2, -z+1/2'
'-x, -y, -z'
'x, -y-1/2, z-1/2'

loop_
_atom_site_label
_atom_site_type_symbol
_atom_site_fract_x
_atom_site_fract_y
_atom_site_fract_z
_atom_site_U_iso_or_equiv
_atom_site_adp_type
_atom_site_occupancy
_atom_site_site_symmetry_order
_atom_site_calc_flag
_atom_site_refinement_flags_posn
_atom_site_refinement_flags_adp
_atom_site_refinement_flags_occupancy
_atom_site_disorder_assembly
_atom_site_disorder_group
O1 O 0.5259(2) 0.22677(7) 0.16781(17) 0.0420(4) Uani 1 1 d . . . . .
O2 O 0.5580(3) 0.43311(8) 0.5900(2) 0.0519(5) Uani 1 1 d . . . . .
O3 O 0.7947(3) 0.47676(9) 0.6130(2) 0.0629(6) Uani 1 1 d . . . . .
O4 O 1.2080(3) 0.37555(12) 0.4524(3) 0.0747(7) Uani 1 1 d . . . . .
O5 O 1.1015(3) 0.32135(10) 0.2519(3) 0.0719(7) Uani 1 1 d . . . . .
N1 N 0.0424(3) 0.19092(11) 0.2501(3) 0.0530(6) Uani 1 1 d . . . . .
N2 N 0.4719(2) 0.22437(8) 0.38401(19) 0.0288(4) Uani 1 1 d . . . . .
H2 H 0.492(4) 0.2395(13) 0.465(3) 0.042(7) Uiso 1 1 d . . . . .
N3 N 0.6937(3) 0.43587(9) 0.5711(2) 0.0442(5) Uani 1 1 d . . . . .
N4 N 1.0913(3) 0.34789(11) 0.3603(3) 0.0560(6) Uani 1 1 d . . . . .
C1 C 0.4217(2) 0.12688(9) 0.4721(2) 0.0300(4) Uani 1 1 d . . . . .
C2 C 0.5804(3) 0.09701(9) 0.5096(2) 0.0300(4) Uani 1 1 d . . . . .
C3 C 0.7017(3) 0.10852(9) 0.4404(2) 0.0321(4) Uani 1 1 d . . . . .
H3 H 0.676655 0.136797 0.362441 0.039 Uiso 1 1 calc R . . . .
C4 C 0.8544(3) 0.07956(10) 0.4840(3) 0.0394(5) Uani 1 1 d . . . . .
H4 H 0.934387 0.088091 0.436560 0.047 Uiso 1 1 calc R . . . .
C5 C 0.8940(3) 0.03748(11) 0.5980(3) 0.0446(6) Uani 1 1 d . . . . .
H5 H 1.001122 0.018009 0.628309 0.053 Uiso 1 1 calc R . . . .
C6 C 0.7796(3) 0.02436(10) 0.6654(3) 0.0435(6) Uani 1 1 d . . . . .
H6 H 0.806906 -0.004818 0.741302 0.052 Uiso 1 1 calc R . . . .
C7 C 0.6207(3) 0.05348(9) 0.6243(2) 0.0351(5) Uani 1 1 d . . . . .
C8 C 0.5020(3) 0.04137(11) 0.6960(2) 0.0425(6) Uani 1 1 d . . . . .
H8 H 0.525691 0.011024 0.768645 0.051 Uiso 1 1 calc R . . . .
C9 C 0.3559(3) 0.07214(12) 0.6630(3) 0.0442(6) Uani 1 1 d . . . . .
H9 H 0.280570 0.064617 0.715868 0.053 Uiso 1 1 calc R . . . .
C10 C 0.3145(3) 0.11548(11) 0.5502(2) 0.0373(5) Uani 1 1 d . . . . .
H10 H 0.211403 0.137008 0.527949 0.045 Uiso 1 1 calc R . . . .
C11 C 0.3724(2) 0.17089(9) 0.3437(2) 0.0304(4) Uani 1 1 d . . . . .
H11 H 0.397450 0.152722 0.258056 0.037 Uiso 1 1 calc R . . . .
C12 C 0.1865(3) 0.18332(10) 0.2908(2) 0.0388(5) Uani 1 1 d . . . . .
C13 C 0.5459(3) 0.24781(9) 0.2920(2) 0.0307(4) Uani 1 1 d . . . . .
C14 C 0.6612(3) 0.29873(9) 0.3514(2) 0.0317(4) Uani 1 1 d . . . . .
C15 C 0.6234(3) 0.34270(9) 0.4355(2) 0.0309(4) Uani 1 1 d . . . . .
H15 H 0.520259 0.341687 0.456169 0.037 Uiso 1 1 calc R . . . .
C16 C 0.7384(3) 0.38794(10) 0.4886(2) 0.0362(5) Uani 1 1 d . . . . .
C17 C 0.8919(3) 0.39076(11) 0.4666(3) 0.0416(5) Uani 1 1 d . . . . .
H17 H 0.970944 0.421459 0.507606 0.050 Uiso 1 1 calc R . . . .
C18 C 0.9252(3) 0.34710(11) 0.3825(3) 0.0420(6) Uani 1 1 d . . . . .
C19 C 0.8132(3) 0.30144(10) 0.3208(3) 0.0391(5) Uani 1 1 d . . . . .
H19 H 0.838793 0.272852 0.259472 0.047 Uiso 1 1 calc R . . . .

loop_
_atom_site_aniso_label
_atom_site_aniso_U_11
_atom_site_aniso_U_22
_atom_site_aniso_U_33
_atom_site_aniso_U_23
_atom_site_aniso_U_13
_atom_site_aniso_U_12
O1 0.0726(11) 0.0343(8) 0.0287(7) 0.0012(6) 0.0300(7) 0.0060(7)
O2 0.0690(12) 0.0480(11) 0.0466(10) -0.0104(8) 0.0302(9) 0.0013(9)
O3 0.0765(14) 0.0501(12) 0.0588(12) -0.0170(9) 0.0199(10) -0.0160(10)
O4 0.0393(10) 0.0950(18) 0.0899(16) 0.0275(14) 0.0230(10) -0.0056(11)
O5 0.0836(15) 0.0556(13) 0.1094(18) 0.0162(12) 0.0750(15) 0.0144(11)
N1 0.0381(11) 0.0535(14) 0.0601(13) -0.0195(11) 0.0083(9) 0.0066(9)
N2 0.0365(9) 0.0324(9) 0.0222(8) -0.0026(6) 0.0161(7) 0.0015(7)
N3 0.0561(12) 0.0413(11) 0.0328(9) -0.0055(8) 0.0125(8) -0.0019(9)
N4 0.0466(13) 0.0534(14) 0.0771(16) 0.0254(12) 0.0329(12) 0.0088(10)
C1 0.0296(9) 0.0348(10) 0.0292(9) -0.0051(8) 0.0151(7) -0.0054(8)
C2 0.0332(10) 0.0290(10) 0.0294(9) -0.0043(8) 0.0132(8) -0.0043(8)
C3 0.0323(10) 0.0325(11) 0.0354(10) -0.0036(8) 0.0167(8) -0.0007(8)
C4 0.0349(11) 0.0378(12) 0.0487(12) -0.0090(10) 0.0185(9) -0.0001(9)
C5 0.0414(12) 0.0402(13) 0.0453(12) -0.0102(10) 0.0069(10) 0.0083(10)
C6 0.0581(14) 0.0302(11) 0.0335(11) -0.0029(9) 0.0056(10) 0.0022(10)
C7 0.0470(12) 0.0282(10) 0.0282(10) -0.0033(8) 0.0110(8) -0.0070(8)
C8 0.0601(14) 0.0400(12) 0.0284(10) -0.0032(9) 0.0171(10) -0.0169(11)
C9 0.0508(13) 0.0563(15) 0.0341(11) -0.0089(10) 0.0255(10) -0.0237(11)
C10 0.0318(10) 0.0503(13) 0.0345(11) -0.0075(9) 0.0177(9) -0.0093(9)
C11 0.0318(10) 0.0354(11) 0.0261(9) -0.0035(8) 0.0126(7) 0.0021(8)
C12 0.0388(12) 0.0392(12) 0.0365(11) -0.0073(9) 0.0109(9) 0.0034(9)
C13 0.0425(11) 0.0313(10) 0.0246(9) 0.0047(7) 0.0195(8) 0.0098(8)
C14 0.0372(10) 0.0338(11) 0.0294(9) 0.0103(8) 0.0183(8) 0.0081(8)
C15 0.0363(10) 0.0339(11) 0.0254(9) 0.0056(7) 0.0144(8) 0.0041(8)
C16 0.0440(12) 0.0354(11) 0.0279(10) 0.0053(8) 0.0112(9) 0.0047(9)
C17 0.0398(12) 0.0407(13) 0.0405(12) 0.0123(9) 0.0095(9) 0.0018(9)
C18 0.0348(11) 0.0478(14) 0.0481(13) 0.0188(11) 0.0203(9) 0.0076(9)
C19 0.0459(12) 0.0386(12) 0.0428(11) 0.0132(9) 0.0280(10) 0.0129(9)

loop_
_atom_type_symbol
_atom_type_description
_atom_type_scat_dispersion_real
_atom_type_scat_dispersion_imag
_atom_type_scat_source
C C 0.0181 0.0091 'International Tables Vol C Tables 4.2.6.8 and 6.1.1.4'
H H 0.0000 0.0000 'International Tables Vol C Tables 4.2.6.8 and 6.1.1.4'
N N 0.0311 0.0180 'International Tables Vol C Tables 4.2.6.8 and 6.1.1.4'
O O 0.0492 0.0322 'International Tables Vol C Tables 4.2.6.8 and 6.1.1.4'

loop_
_geom_angle_atom_site_label_1
_geom_angle_atom_site_label_2
_geom_angle_atom_site_label_3
_geom_angle
_geom_angle_site_symmetry_1
_geom_angle_site_symmetry_3
_geom_angle_publ_flag
C11 N2 H2 121(2) . . ?
C13 N2 H2 117(2) . . ?
C13 N2 C11 121.10(17) . . ?
O2 N3 O3 124.4(2) . . ?
O2 N3 C16 117.9(2) . . ?
O3 N3 C16 117.7(2) . . ?
O4 N4 C18 117.0(3) . . ?
O5 N4 O4 125.4(2) . . ?
O5 N4 C18 117.6(3) . . ?
C2 C1 C11 118.93(17) . . ?
C10 C1 C2 120.1(2) . . ?
C10 C1 C11 120.92(19) . . ?
C1 C2 C7 118.39(18) . . ?
C3 C2 C1 123.56(19) . . ?
C3 C2 C7 118.0(2) . . ?
C2 C3 H3 119.5 . . ?
C4 C3 C2 121.0(2) . . ?
C4 C3 H3 119.5 . . ?
C3 C4 H4 119.7 . . ?
C3 C4 C5 120.6(2) . . ?
C5 C4 H4 119.7 . . ?
C4 C5 H5 119.9 . . ?
C6 C5 C4 120.2(2) . . ?
C6 C5 H5 119.9 . . ?
C5 C6 H6 119.5 . . ?
C5 C6 C7 121.0(2) . . ?
C7 C6 H6 119.5 . . ?
C6 C7 C2 119.1(2) . . ?
C6 C7 C8 121.7(2) . . ?
C8 C7 C2 119.2(2) . . ?
C7 C8 H8 119.4 . . ?
C9 C8 C7 121.2(2) . . ?
C9 C8 H8 119.4 . . ?
C8 C9 H9 119.9 . . ?
C8 C9 C10 120.3(2) . . ?
C10 C9 H9 119.9 . . ?
C1 C10 C9 120.7(2) . . ?
C1 C10 H10 119.6 . . ?
C9 C10 H10 119.6 . . ?
N2 C11 C1 112.35(16) . . ?
N2 C11 H11 107.5 . . ?
N2 C11 C12 111.16(18) . . ?
C1 C11 H11 107.5 . . ?
C12 C11 C1 110.68(17) . . ?
C12 C11 H11 107.5 . . ?
N1 C12 C11 177.7(3) . . ?
O1 C13 N2 121.8(2) . . ?
O1 C13 C14 121.37(18) . . ?
N2 C13 C14 116.75(17) . . ?
C15 C14 C13 122.48(18) . . ?
C15 C14 C19 119.6(2) . . ?
C19 C14 C13 117.90(19) . . ?
C14 C15 H15 120.6 . . ?
C16 C15 C14 118.9(2) . . ?
C16 C15 H15 120.6 . . ?
C15 C16 N3 118.6(2) . . ?
C17 C16 N3 118.2(2) . . ?
C17 C16 C15 123.2(2) . . ?
C16 C17 H17 121.7 . . ?
C18 C17 C16 116.7(2) . . ?
C18 C17 H17 121.7 . . ?
C17 C18 N4 118.1(2) . . ?
C17 C18 C19 123.4(2) . . ?
C19 C18 N4 118.5(2) . . ?
C14 C19 H19 120.9 . . ?
C18 C19 C14 118.1(2) . . ?
C18 C19 H19 120.9 . . ?

loop_
_geom_bond_atom_site_label_1
_geom_bond_atom_site_label_2
_geom_bond_distance
_geom_bond_site_symmetry_2
_geom_bond_publ_flag
O1 C13 1.230(2) . ?
O2 N3 1.211(3) . ?
O3 N3 1.230(3) . ?
O4 N4 1.232(4) . ?
O5 N4 1.225(4) . ?
N1 C12 1.142(3) . ?
N2 H2 0.80(3) . ?
N2 C11 1.455(3) . ?
N2 C13 1.348(3) . ?
N3 C16 1.473(3) . ?
N4 C18 1.477(3) . ?
C1 C2 1.422(3) . ?
C1 C10 1.376(3) . ?
C1 C11 1.523(3) . ?
C2 C3 1.415(3) . ?
C2 C7 1.427(3) . ?
C3 H3 0.9500 . ?
C3 C4 1.368(3) . ?
C4 H4 0.9500 . ?
C4 C5 1.399(4) . ?
C5 H5 0.9500 . ?
C5 C6 1.360(4) . ?
C6 H6 0.9500 . ?
C6 C7 1.413(3) . ?
C7 C8 1.416(3) . ?
C8 H8 0.9500 . ?
C8 C9 1.349(4) . ?
C9 H9 0.9500 . ?
C9 C10 1.412(4) . ?
C10 H10 0.9500 . ?
C11 H11 1.0000 . ?
C11 C12 1.483(3) . ?
C13 C14 1.492(3) . ?
C14 C15 1.390(3) . ?
C14 C19 1.403(3) . ?
C15 H15 0.9500 . ?
C15 C16 1.383(3) . ?
C16 C17 1.373(3) . ?
C17 H17 0.9500 . ?
C17 C18 1.369(4) . ?
C18 C19 1.389(4) . ?
C19 H19 0.9500 . ?

loop_
_geom_hbond_atom_site_label_D
_geom_hbond_atom_site_label_H
_geom_hbond_atom_site_label_A
_geom_hbond_distance_DH
_geom_hbond_distance_HA
_geom_hbond_distance_DA
_geom_hbond_angle_DHA
_geom_hbond_site_symmetry_A
_geom_hbond_publ_flag
N2 H2 O1 0.80(3) 2.00(3) 2.804(2) 175(3) 4_566 yes
